data_1507776
loop_
_publ_author_name
'Drews, A R'
'Wong-Ng, W'
'Roth, R S'
'Vanderah, T A'

_publ_section_title
;
 PREPARATION AND CRYSTAL STRUCTURE OF Sr5TiNb4O17
;
_journal_name_full
;
Materials Research Bulletin
;
_journal_page_first 153
_journal_page_last 163
_journal_paper_doi 10.1016/0025-5408(95)00177-8
_journal_volume 31
_journal_year 1996
_chemical_formula_sum 'Nb4 O17 Sr5 Ti'
_space_group_IT_number 58
_symmetry_cell_setting orthorhombic
_symmetry_space_group_name_Hall '-P 2 2n'
_symmetry_space_group_name_H-M 'P n n m'
_cell_angle_alpha 90.0
_cell_angle_beta 90.0
_cell_angle_gamma 90.0
_cell_formula_units_Z 2
_cell_length_a 5.6614(4)
_cell_length_b 32.515(7)
_cell_length_c 3.9525(3)
_cell_measurement_temperature 298
_cell_volume 727.58(17)
_diffrn_ambient_temperature 298
_cod_data_source_file Sr5TiNb4O17.cif
_cod_data_source_block Sr5TiNb4O17
_cod_database_code 1507776

loop_
_symmetry_equiv_pos_as_xyz
x,y,z
-x,-y,z
-x+1/2,y+1/2,-z+1/2
x+1/2,-y+1/2,-z+1/2
-x,-y,-z
x,y,-z
x+1/2,-y+1/2,z+1/2
-x+1/2,y+1/2,z+1/2

loop_
_atom_site_label
_atom_site_Wyckoff_symbol
_atom_site_occupancy
_atom_site_fract_x
_atom_site_fract_y
_atom_site_fract_z
_atom_site_B_iso_or_equiv
Sr1 2b 1.00 0.0 0.0 0.5 0.68(4)
Sr2 4g 1.00 0.4993(5) 0.0870(7) 0.5 0.79(3)
Sr3 4g 1.00 0.0424(5) 0.21514(9) 0.5 1.42(4)
Nb1 4g 0.82 0.0010(4) 0.09022(6) 0.0 0.21(2)
Ti1 4g 0.18 0.0010(4) 0.09022(6) 0.0 0.21(2)
Nb2 4g 0.90 0.5208(4) 0.17702(5) 0.0 0.21(2)
Ti2 4g 0.10 0.5208(4) 0.17702(5) 0.0 0.21(2)
Nb3 2d 0.56 0.5 0.0 0.0 0.22(4)
Ti3 2d 0.44 0.5 0.0 0.0 0.22(4)
O1 2c 1.00 0.5 0.0 0.5 1.4(4)
O2 4g 1.00 -0.005(4) 0.0818(5) 0.5 1.1(3)
O3 4g 1.00 0.234(3) -0.0383(5) 0.0 0.7(2)
O4 4g 1.00 0.230(3) 0.1302(6) 0.0 1.0(3)
O5 4g 1.00 0.300(3) 0.2189(6) 0.0 0.8(2)
O6 4g 1.00 0.506(5) 0.1681(6) 0.5 1.6(3)
O7 4g 1.00 0.723(3) 0.1213(6) 0.0 0.9(3)
O8 4g 1.00 0.780(4) 0.2107(7) 0.0 1.8(4)
O9 4g 1.00 0.2665(4) 0.0460(6) 0.0 1.2(3)
